data_2019456
loop_
_publ_author_name
'Smetana, Volodymyr'
'Corbett, John D.'
'Miller, Gordon J.'

_publ_section_title
;
 MgAuGa and MgAu~2~Ga: first representatives of the Mg--Au--Ga system
;
_journal_coeditor_code KU3126
_journal_issue 4
_journal_name_full 'Acta Crystallographica Section C'
_journal_page_first 355
_journal_page_last 358
_journal_paper_doi 10.1107/S205322961400566X
_journal_volume 70
_journal_year 2014
_chemical_formula_iupac 'Mg Au2 Ga'
_chemical_formula_moiety 'Au2 Ga1 Mg1'
_chemical_formula_sum 'Au2 Ga Mg'
_chemical_formula_weight 487.958
_chemical_name_systematic
;
Magnesium digold gallium
;
_space_group_IT_number 194
_symmetry_cell_setting hexagonal
_symmetry_space_group_name_Hall '-P 6c 2c'
_symmetry_space_group_name_H-M 'P 63/m m c'
_atom_sites_solution_primary direct
_atom_sites_solution_secondary difmap
_audit_creation_method SHELXL97
_cell_angle_alpha 90.00
_cell_angle_beta 90.00
_cell_angle_gamma 120.00
_cell_formula_units_Z 2
_cell_length_a 4.4015(3)
_cell_length_b 4.4015(3)
_cell_length_c 8.5398(7)
_cell_measurement_reflns_used 1404
_cell_measurement_temperature 297(2)
_cell_measurement_theta_max 33.03
_cell_measurement_theta_min 4.77
_cell_volume 143.278(18)
_computing_cell_refinement 'SAINT (Bruker, 2001)'
_computing_data_collection 'SMART (Bruker, 2001)'
_computing_data_reduction 'SAINT (Bruker, 2001)'
_computing_molecular_graphics 'DIAMOND (Brandenburg, 2006)'
_computing_publication_material 'publCIF (Westrip, 2010)'
_computing_structure_refinement 'SHELXL97 (Sheldrick, 2008)'
_computing_structure_solution 'SHELXS97 (Sheldrick, 2008)'
_diffrn_ambient_temperature 297(2)
_diffrn_measured_fraction_theta_full 0.985
_diffrn_measured_fraction_theta_max 0.985
_diffrn_measurement_device_type 'Bruker SMART CCD area-detector'
_diffrn_measurement_method \w
_diffrn_radiation_monochromator graphite
_diffrn_radiation_source 'fine-focus sealed tube'
_diffrn_radiation_type MoK\a
_diffrn_radiation_wavelength 0.71073
_diffrn_reflns_av_R_equivalents 0.0407
_diffrn_reflns_av_sigmaI/netI 0.0213
_diffrn_reflns_limit_h_max 6
_diffrn_reflns_limit_h_min -5
_diffrn_reflns_limit_k_max 6
_diffrn_reflns_limit_k_min -4
_diffrn_reflns_limit_l_max 12
_diffrn_reflns_limit_l_min -12
_diffrn_reflns_number 1404
_diffrn_reflns_theta_full 33.03
_diffrn_reflns_theta_max 33.03
_diffrn_reflns_theta_min 4.77
_exptl_absorpt_coefficient_mu 111.343
_exptl_absorpt_correction_T_max 0.06
_exptl_absorpt_correction_T_min 0.02
_exptl_absorpt_correction_type empirical
_exptl_absorpt_process_details '(Blessing, 1995)'
_exptl_crystal_colour colourless
_exptl_crystal_density_diffrn 11.311
_exptl_crystal_density_method 'not measured'
_exptl_crystal_description 'irregular fragment'
_exptl_crystal_F_000 402
_exptl_crystal_size_max 0.12
_exptl_crystal_size_mid 0.11
_exptl_crystal_size_min 0.11
_refine_diff_density_max 2.000
_refine_diff_density_min -2.969
_refine_ls_extinction_method none
_refine_ls_goodness_of_fit_ref 1.188
_refine_ls_matrix_type full
_refine_ls_number_parameters 9
_refine_ls_number_reflns 129
_refine_ls_number_restraints 0
_refine_ls_restrained_S_all 1.188
_refine_ls_R_factor_all 0.0306
_refine_ls_R_factor_gt 0.0229
_refine_ls_shift/su_max 0.000
_refine_ls_shift/su_mean 0.000
_refine_ls_structure_factor_coef Fsqd
_refine_ls_weighting_details 'calc w = 1/[\s^2^(Fo^2^)+(0.0275P)^2^+1.7138P] where P=(Fo^2^+2Fc^2^)/3'
_refine_ls_weighting_scheme calc
_refine_ls_wR_factor_gt 0.0511
_refine_ls_wR_factor_ref 0.0535
_reflns_number_gt 111
_reflns_number_total 129
_reflns_threshold_expression I>2\s(I)
_cod_data_source_file ku3126sup1.cif
_cod_data_source_block II
_cod_original_cell_volume 143.28(3)
_cod_original_sg_symbol_H-M 'P 63/mmc'
_cod_original_formula_sum 'Au2 Ga1 Mg1'
_cod_database_code 2019456
_cod_database_fobs_code 2019456

loop_
_symmetry_equiv_pos_as_xyz
'x, y, z'
'-y, x-y, z'
'-x+y, -x, z'
'-x, -y, z+1/2'
'y, -x+y, z+1/2'
'x-y, x, z+1/2'
'y, x, -z'
'x-y, -y, -z'
'-x, -x+y, -z'
'-y, -x, -z+1/2'
'-x+y, y, -z+1/2'
'x, x-y, -z+1/2'
'-x, -y, -z'
'y, -x+y, -z'
'x-y, x, -z'
'x, y, -z-1/2'
'-y, x-y, -z-1/2'
'-x+y, -x, -z-1/2'
'-y, -x, z'
'-x+y, y, z'
'x, x-y, z'
'y, x, z-1/2'
'x-y, -y, z-1/2'
'-x, -x+y, z-1/2'

loop_
_atom_site_type_symbol
_atom_site_label
_atom_site_fract_x
_atom_site_fract_y
_atom_site_fract_z
_atom_site_U_iso_or_equiv
_atom_site_adp_type
_atom_site_calc_flag
_atom_site_refinement_flags
_atom_site_occupancy
_atom_site_symmetry_multiplicity
Au Au1 0.3333 0.6667 0.08837(7) 0.0069(2) Uani d S 1 6
Mg Mg2 0.6667 0.3333 0.2500 0.016(2) Uani d S 1 12
Ga Ga3 0.0000 0.0000 0.0000 0.0105(5) Uani d S 1 12

loop_
_atom_site_aniso_label
_atom_site_aniso_U_11
_atom_site_aniso_U_22
_atom_site_aniso_U_33
_atom_site_aniso_U_12
_atom_site_aniso_U_13
_atom_site_aniso_U_23
Au1 0.0063(2) 0.0063(2) 0.0082(3) 0.00314(12) 0.000 0.000
Mg2 0.019(3) 0.019(3) 0.009(4) 0.0097(16) 0.000 0.000
Ga3 0.0047(7) 0.0047(7) 0.0221(12) 0.0023(4) 0.000 0.000

loop_
_atom_type_symbol
_atom_type_description
_atom_type_scat_dispersion_real
_atom_type_scat_dispersion_imag
_atom_type_scat_source
Mg Mg 0.0486 0.0363 'International Tables Vol C Tables 4.2.6.8 and 6.1.1.4'
Ga Ga 0.2307 1.6083 'International Tables Vol C Tables 4.2.6.8 and 6.1.1.4'
Au Au -2.0133 8.8022 'International Tables Vol C Tables 4.2.6.8 and 6.1.1.4'

loop_
_geom_angle_atom_site_label_1
_geom_angle_atom_site_label_2
_geom_angle_atom_site_label_3
_geom_angle_site_symmetry_1
_geom_angle_site_symmetry_3
_geom_angle
Ga3 Au1 Ga3 1_565 . 112.237(10)
Ga3 Au1 Ga3 1_565 1_665 112.237(10)
Ga3 Au1 Ga3 . 1_665 112.237(10)
Ga3 Au1 Au1 1_565 16_556 106.540(12)
Ga3 Au1 Au1 . 16_556 106.540(12)
Ga3 Au1 Au1 1_665 16_556 106.540(12)
Ga3 Au1 Mg2 1_565 13_665 73.460(12)
Ga3 Au1 Mg2 . 13_665 73.460(12)
Ga3 Au1 Mg2 1_665 13_665 73.460(12)
Au1 Au1 Mg2 16_556 13_665 180.0
Ga3 Au1 Mg2 1_565 1_565 73.422(3)
Ga3 Au1 Mg2 . 1_565 168.03(2)
Ga3 Au1 Mg2 1_665 1_565 73.422(3)
Au1 Au1 Mg2 16_556 1_565 61.491(10)
Mg2 Au1 Mg2 13_665 1_565 118.509(10)
Ga3 Au1 Mg2 1_565 1_455 73.422(3)
Ga3 Au1 Mg2 . 1_455 73.422(3)
Ga3 Au1 Mg2 1_665 1_455 168.03(2)
Au1 Au1 Mg2 16_556 1_455 61.491(10)
Mg2 Au1 Mg2 13_665 1_455 118.509(10)
Mg2 Au1 Mg2 1_565 1_455 99.107(13)
Ga3 Au1 Mg2 1_565 . 168.03(2)
Ga3 Au1 Mg2 . . 73.422(3)
Ga3 Au1 Mg2 1_665 . 73.422(3)
Au1 Au1 Mg2 16_556 . 61.491(10)
Mg2 Au1 Mg2 13_665 . 118.509(10)
Mg2 Au1 Mg2 1_565 . 99.107(13)
Mg2 Au1 Mg2 1_455 . 99.107(13)
Ga3 Au1 Au1 1_565 13_565 56.118(5)
Ga3 Au1 Au1 . 13_565 56.118(5)
Ga3 Au1 Au1 1_665 13_565 132.75(3)
Au1 Au1 Au1 16_556 13_565 120.707(19)
Mg2 Au1 Au1 13_665 13_565 59.293(19)
Mg2 Au1 Au1 1_565 13_565 128.426(2)
Mg2 Au1 Au1 1_455 13_565 59.217(10)
Mg2 Au1 Au1 . 13_565 128.426(2)
Ga3 Au1 Au1 1_565 13_675 56.118(5)
Ga3 Au1 Au1 . 13_675 132.75(3)
Ga3 Au1 Au1 1_665 13_675 56.118(5)
Au1 Au1 Au1 16_556 13_675 120.707(19)
Mg2 Au1 Au1 13_665 13_675 59.293(19)
Mg2 Au1 Au1 1_565 13_675 59.217(10)
Mg2 Au1 Au1 1_455 13_675 128.426(2)
Mg2 Au1 Au1 . 13_675 128.426(2)
Au1 Au1 Au1 13_565 13_675 96.25(3)
Ga3 Au1 Au1 1_565 13_665 132.75(3)
Ga3 Au1 Au1 . 13_665 56.118(5)
Ga3 Au1 Au1 1_665 13_665 56.118(5)
Au1 Au1 Au1 16_556 13_665 120.707(19)
Mg2 Au1 Au1 13_665 13_665 59.293(19)
Mg2 Au1 Au1 1_565 13_665 128.426(2)
Mg2 Au1 Au1 1_455 13_665 128.426(2)
Mg2 Au1 Au1 . 13_665 59.217(10)
Au1 Au1 Au1 13_565 13_665 96.25(3)
Au1 Au1 Au1 13_675 13_665 96.25(3)
Au1 Mg2 Au1 4_665 13_665 180.0
Au1 Mg2 Au1 4_665 16_656 61.491(10)
Au1 Mg2 Au1 13_665 16_656 118.509(10)
Au1 Mg2 Au1 4_665 1_545 118.509(10)
Au1 Mg2 Au1 13_665 1_545 61.491(10)
Au1 Mg2 Au1 16_656 1_545 127.873(5)
Au1 Mg2 Au1 4_665 1_655 118.509(10)
Au1 Mg2 Au1 13_665 1_655 61.491(10)
Au1 Mg2 Au1 16_656 1_655 57.02(2)
Au1 Mg2 Au1 1_545 1_655 99.107(13)
Au1 Mg2 Au1 4_665 16_546 61.491(10)
Au1 Mg2 Au1 13_665 16_546 118.509(10)
Au1 Mg2 Au1 16_656 16_546 99.107(13)
Au1 Mg2 Au1 1_545 16_546 57.02(2)
Au1 Mg2 Au1 1_655 16_546 127.873(5)
Au1 Mg2 Au1 4_665 16_556 61.491(10)
Au1 Mg2 Au1 13_665 16_556 118.509(10)
Au1 Mg2 Au1 16_656 16_556 99.107(13)
Au1 Mg2 Au1 1_545 16_556 127.873(5)
Au1 Mg2 Au1 1_655 16_556 127.873(5)
Au1 Mg2 Au1 16_546 16_556 99.107(13)
Au1 Mg2 Au1 4_665 . 118.509(10)
Au1 Mg2 Au1 13_665 . 61.491(10)
Au1 Mg2 Au1 16_656 . 127.873(5)
Au1 Mg2 Au1 1_545 . 99.107(13)
Au1 Mg2 Au1 1_655 . 99.107(13)
Au1 Mg2 Au1 16_546 . 127.873(5)
Au1 Mg2 Au1 16_556 . 57.02(2)
Au1 Mg2 Ga3 4_665 4_665 49.965(3)
Au1 Mg2 Ga3 13_665 4_665 130.035(3)
Au1 Mg2 Ga3 16_656 4_665 49.952(5)
Au1 Mg2 Ga3 1_545 4_665 168.475(10)
Au1 Mg2 Ga3 1_655 4_665 88.316(8)
Au1 Mg2 Ga3 16_546 4_665 111.456(11)
Au1 Mg2 Ga3 16_556 4_665 49.952(5)
Au1 Mg2 Ga3 . 4_665 88.316(8)
Au1 Mg2 Ga3 4_665 . 130.035(3)
Au1 Mg2 Ga3 13_665 . 49.965(3)
Au1 Mg2 Ga3 16_656 . 168.475(10)
Au1 Mg2 Ga3 1_545 . 49.952(5)
Au1 Mg2 Ga3 1_655 . 111.456(11)
Au1 Mg2 Ga3 16_546 . 88.316(8)
Au1 Mg2 Ga3 16_556 . 88.316(8)
Au1 Mg2 Ga3 . . 49.952(5)
Ga3 Mg2 Ga3 4_665 . 134.982(2)
Au1 Mg2 Ga3 4_665 1_655 130.035(3)
Au1 Mg2 Ga3 13_665 1_655 49.965(3)
Au1 Mg2 Ga3 16_656 1_655 88.316(8)
Au1 Mg2 Ga3 1_545 1_655 49.952(5)
Au1 Mg2 Ga3 1_655 1_655 49.952(5)
Au1 Mg2 Ga3 16_546 1_655 88.316(8)
Au1 Mg2 Ga3 16_556 1_655 168.475(10)
Au1 Mg2 Ga3 . 1_655 111.456(11)
Ga3 Mg2 Ga3 4_665 1_655 134.982(2)
Ga3 Mg2 Ga3 . 1_655 83.070(5)
Au1 Mg2 Ga3 4_665 4_655 49.965(3)
Au1 Mg2 Ga3 13_665 4_655 130.035(3)
Au1 Mg2 Ga3 16_656 4_655 49.952(5)
Au1 Mg2 Ga3 1_545 4_655 88.316(8)
Au1 Mg2 Ga3 1_655 4_655 88.316(8)
Au1 Mg2 Ga3 16_546 4_655 49.952(5)
Au1 Mg2 Ga3 16_556 4_655 111.456(11)
Au1 Mg2 Ga3 . 4_655 168.475(10)
Ga3 Mg2 Ga3 4_665 4_655 83.070(4)
Ga3 Mg2 Ga3 . 4_655 134.982(2)
Ga3 Mg2 Ga3 1_655 4_655 80.069(6)
Au1 Ga3 Au1 13_565 1_545 180.00(2)
Au1 Ga3 Au1 13_565 . 67.763(10)
Au1 Ga3 Au1 1_545 . 112.237(10)
Au1 Ga3 Au1 13_565 13 112.237(10)
Au1 Ga3 Au1 1_545 13 67.763(10)
Au1 Ga3 Au1 . 13 180.00(2)
Au1 Ga3 Au1 13_565 13_665 112.237(10)
Au1 Ga3 Au1 1_545 13_665 67.763(10)
Au1 Ga3 Au1 . 13_665 67.763(10)
Au1 Ga3 Au1 13 13_665 112.237(10)
Au1 Ga3 Au1 13_565 1_445 67.763(10)
Au1 Ga3 Au1 1_545 1_445 112.237(10)
Au1 Ga3 Au1 . 1_445 112.237(10)
Au1 Ga3 Au1 13 1_445 67.763(10)
Au1 Ga3 Au1 13_665 1_445 180.00(2)
Au1 Ga3 Mg2 13_565 13 56.626(7)
Au1 Ga3 Mg2 1_545 13 123.374(7)
Au1 Ga3 Mg2 . 13 123.374(7)
Au1 Ga3 Mg2 13 13 56.626(7)
Au1 Ga3 Mg2 13_665 13 123.426(13)
Au1 Ga3 Mg2 1_445 13 56.574(13)
Au1 Ga3 Mg2 13_565 . 123.374(7)
Au1 Ga3 Mg2 1_545 . 56.626(7)
Au1 Ga3 Mg2 . . 56.626(7)
Au1 Ga3 Mg2 13 . 123.374(7)
Au1 Ga3 Mg2 13_665 . 56.574(13)
Au1 Ga3 Mg2 1_445 . 123.426(13)
Mg2 Ga3 Mg2 13 . 180.0
Au1 Ga3 Mg2 13_565 13_655 123.426(13)
Au1 Ga3 Mg2 1_545 13_655 56.574(13)
Au1 Ga3 Mg2 . 13_655 123.374(7)
Au1 Ga3 Mg2 13 13_655 56.626(7)
Au1 Ga3 Mg2 13_665 13_655 56.626(7)
Au1 Ga3 Mg2 1_445 13_655 123.374(7)
Mg2 Ga3 Mg2 13 13_655 83.070(5)
Mg2 Ga3 Mg2 . 13_655 96.930(4)
Au1 Ga3 Mg2 13_565 1_455 56.574(13)
Au1 Ga3 Mg2 1_545 1_455 123.426(13)
Au1 Ga3 Mg2 . 1_455 56.626(7)
Au1 Ga3 Mg2 13 1_455 123.374(7)
Au1 Ga3 Mg2 13_665 1_455 123.374(7)
Au1 Ga3 Mg2 1_445 1_455 56.626(7)
Mg2 Ga3 Mg2 13 1_455 96.930(4)
Mg2 Ga3 Mg2 . 1_455 83.070(5)
Mg2 Ga3 Mg2 13_655 1_455 180.0
Au1 Ga3 Mg2 13_565 13_665 56.626(7)
Au1 Ga3 Mg2 1_545 13_665 123.374(7)
Au1 Ga3 Mg2 . 13_665 56.574(13)
Au1 Ga3 Mg2 13 13_665 123.426(13)
Au1 Ga3 Mg2 13_665 13_665 56.626(7)
Au1 Ga3 Mg2 1_445 13_665 123.374(7)
Mg2 Ga3 Mg2 13 13_665 83.070(5)
Mg2 Ga3 Mg2 . 13_665 96.930(4)
Mg2 Ga3 Mg2 13_655 13_665 83.070(4)
Mg2 Ga3 Mg2 1_455 13_665 96.930(4)
Au1 Ga3 Mg2 13_565 1_445 123.374(7)
Au1 Ga3 Mg2 1_545 1_445 56.626(7)
Au1 Ga3 Mg2 . 1_445 123.426(13)
Au1 Ga3 Mg2 13 1_445 56.574(13)
Au1 Ga3 Mg2 13_665 1_445 123.374(7)
Au1 Ga3 Mg2 1_445 1_445 56.626(7)
Mg2 Ga3 Mg2 13 1_445 96.930(4)
Mg2 Ga3 Mg2 . 1_445 83.070(5)
Mg2 Ga3 Mg2 13_655 1_445 96.930(4)
Mg2 Ga3 Mg2 1_455 1_445 83.070(4)
Mg2 Ga3 Mg2 13_665 1_445 180.0

loop_
_geom_bond_atom_site_label_1
_geom_bond_atom_site_label_2
_geom_bond_site_symmetry_2
_geom_bond_distance
Au1 Ga3 1_565 2.6509(2)
Au1 Ga3 . 2.6509(2)
Au1 Ga3 1_665 2.6509(2)
Au1 Au1 16_556 2.7606(12)
Au1 Mg2 13_665 2.8896(6)
Au1 Mg2 1_565 2.8919(3)
Au1 Mg2 1_455 2.8919(3)
Au1 Mg2 . 2.8919(3)
Au1 Au1 13_565 2.9556(6)
Au1 Au1 13_675 2.9556(6)
Au1 Au1 13_665 2.9556(6)
Mg2 Au1 4_665 2.8896(6)
Mg2 Au1 13_665 2.8896(6)
Mg2 Au1 16_656 2.8919(3)
Mg2 Au1 1_545 2.8919(3)
Mg2 Au1 1_655 2.8919(3)
Mg2 Au1 16_546 2.8919(3)
Mg2 Au1 16_556 2.8919(3)
Mg2 Ga3 4_665 3.31900(18)
Mg2 Ga3 . 3.31900(17)
Mg2 Ga3 1_655 3.31900(17)
Mg2 Ga3 4_655 3.31900(18)
Ga3 Au1 13_565 2.6509(2)
Ga3 Au1 1_545 2.6509(2)
Ga3 Au1 13 2.6509(2)
Ga3 Au1 13_665 2.6509(2)
Ga3 Au1 1_445 2.6509(2)
Ga3 Mg2 13 3.31900(17)
Ga3 Mg2 13_655 3.31900(17)
Ga3 Mg2 1_455 3.31900(17)
Ga3 Mg2 13_665 3.31900(17)
Ga3 Mg2 1_445 3.31900(17)
